data_7231916
loop_
_publ_author_name
'Pal, Arun'
'Mitra, Antarip'
'Chand, Santanu'
'Lin, Jian-Bin'
'Das, Madhab C.'

_publ_section_title
;
 Two 2D microporous MOFs based on bent carboxylates and a linear spacer
 for selective CO2 adsorption
;
_journal_issue 3
_journal_name_full CrystEngComm
_journal_page_first 535
_journal_paper_doi 10.1039/C8CE01925H
_journal_volume 21
_journal_year 2019
_chemical_formula_sum 'C40 H26 N4 O13 S2 Zn2'
_chemical_formula_weight 965.51
_space_group_IT_number 1
_space_group_name_Hall 'P 1'
_space_group_name_H-M_alt 'P 1'
_symmetry_cell_setting triclinic
_symmetry_space_group_name_Hall 'P 1'
_symmetry_space_group_name_H-M 'P 1'
_atom_sites_solution_hydrogens geom
_atom_sites_solution_primary direct
_atom_sites_solution_secondary difmap
_audit_creation_method SHELXL-97
_audit_update_record
;
2018-11-05 deposited with the CCDC.
2018-12-03 downloaded from the CCDC.
;
_cell_angle_alpha 60.037(5)
_cell_angle_beta 77.603(5)
_cell_angle_gamma 83.457(5)
_cell_formula_units_Z 1
_cell_length_a 9.894(5)
_cell_length_b 12.719(5)
_cell_length_c 12.789(5)
_cell_measurement_reflns_used 6001
_cell_measurement_temperature 298(1)
_cell_measurement_theta_max 24.7
_cell_measurement_theta_min 3.1
_cell_volume 1361.7(10)
_computing_cell_refinement 'SAINT 6.45 ( Bruker, 2003)'
_computing_data_collection 'SMART 5.628 (Bruker, 2003)'
_computing_data_reduction 'SAINT 6.45 ( Bruker, 2003)'
_computing_molecular_graphics 'Diamond 2.1e'
_computing_structure_refinement 'SHELXL-97 (Sheldrick, 1997)'
_computing_structure_solution SIR-97
_diffrn_ambient_temperature 298(1)
_diffrn_measured_fraction_theta_full 0.988
_diffrn_measured_fraction_theta_max 0.988
_diffrn_measurement_device_type 'Bruker SMART APEX'
_diffrn_measurement_method /w-scans
_diffrn_radiation_monochromator graphite
_diffrn_radiation_source 'fine-focus sealed tube'
_diffrn_radiation_type MoK\a
_diffrn_radiation_wavelength 0.71073
_diffrn_reflns_av_R_equivalents 0.0542
_diffrn_reflns_av_sigmaI/netI 0.0974
_diffrn_reflns_limit_h_max 11
_diffrn_reflns_limit_h_min -11
_diffrn_reflns_limit_k_max 13
_diffrn_reflns_limit_k_min -14
_diffrn_reflns_limit_l_max 11
_diffrn_reflns_limit_l_min -15
_diffrn_reflns_number 9892
_diffrn_reflns_theta_full 24.71
_diffrn_reflns_theta_max 24.71
_diffrn_reflns_theta_min 3.06
_diffrn_standards_number 0
_exptl_absorpt_coefficient_mu 1.011
_exptl_absorpt_correction_T_max 0.7451
_exptl_absorpt_correction_T_min 0.5854
_exptl_absorpt_correction_type empirical
_exptl_absorpt_process_details SADABS
_exptl_crystal_colour colorless
_exptl_crystal_density_diffrn 1.177
_exptl_crystal_density_method 'not measured'
_exptl_crystal_description block
_exptl_crystal_F_000 490
_exptl_crystal_size_max 0.20
_exptl_crystal_size_mid 0.16
_exptl_crystal_size_min 0.10
_platon_squeeze_details ' ?'
_refine_diff_density_max 0.948
_refine_diff_density_min -0.425
_refine_diff_density_rms 0.106
_refine_ls_abs_structure_details 'Flack H D (1983), Acta Cryst. A39, 876-881'
_refine_ls_abs_structure_Flack 0.25(3)
_refine_ls_extinction_method none
_refine_ls_goodness_of_fit_ref 1.019
_refine_ls_hydrogen_treatment mixed
_refine_ls_matrix_type full
_refine_ls_number_parameters 550
_refine_ls_number_reflns 6001
_refine_ls_number_restraints 371
_refine_ls_restrained_S_all 1.020
_refine_ls_R_factor_all 0.0889
_refine_ls_R_factor_gt 0.0617
_refine_ls_shift/su_max 0.032
_refine_ls_shift/su_mean 0.005
_refine_ls_structure_factor_coef Fsqd
_refine_ls_weighting_details 'calc w=1/[\s^2^(Fo^2^)+(0.1162P)^2^+0.0000P] where P=(Fo^2^+2Fc^2^)/3'
_refine_ls_weighting_scheme calc
_refine_ls_wR_factor_gt 0.1734
_refine_ls_wR_factor_ref 0.1893
_reflns_number_gt 4218
_reflns_number_total 6001
_reflns_threshold_expression >2sigma(I)
_cod_data_source_file c8ce01925h2.cif
_cod_data_source_block 2
_cod_depositor_comments
;
The following automatic conversions were performed:

'_symmetry_cell_setting' value 'Triclinic' changed to 'triclinic'
according to
/home/data/users/saulius/crontab/automatic-downloads/rss-feeds/RSC/lib/dictionaries/cif_core.dic
dictionary named 'cif_core.dic' version 2.4.2 from 2011-04-26.

Automatic conversion script
Id: cif_fix_values 4973 2017-02-22 13:04:09Z antanas 

 Adding full bibliography for 7231915--7231916.cif.
;
_cod_original_sg_symbol_H-M P1
_cod_database_code 7231916

loop_
_symmetry_equiv_pos_as_xyz
'x, y, z'

loop_
_atom_site_label
_atom_site_type_symbol
_atom_site_fract_x
_atom_site_fract_y
_atom_site_fract_z
_atom_site_U_iso_or_equiv
_atom_site_adp_type
_atom_site_occupancy
_atom_site_symmetry_multiplicity
_atom_site_calc_flag
_atom_site_refinement_flags
Zn1 Zn 0.60484(10) -0.00184(9) 0.42690(9) 0.0320(4) Uani 1 1 d U
Zn2 Zn 0.30189(10) 0.02397(9) 0.49473(9) 0.0316(4) Uani 1 1 d U
S1 S 0.5341(4) 0.7704(3) 0.2014(3) 0.0394(10) Uani 1 1 d U
S2 S 0.3688(4) 0.2494(3) -0.2799(3) 0.0385(10) Uani 1 1 d U
C20 C 0.5373(15) 0.8274(13) 0.0407(15) 0.045(4) Uani 1 1 d DU
O4 O 0.3799(13) 0.9655(11) -0.3527(11) 0.065(4) Uani 1 1 d U
O10 O 0.6578(12) 0.7993(10) 0.2103(11) 0.061(3) Uani 1 1 d U
O12 O 0.2266(10) 0.2191(8) -0.2843(9) 0.041(2) Uani 1 1 d U
O6 O 0.3016(11) 0.0536(9) 0.3223(10) 0.048(3) Uani 1 1 d U
O8 O 0.2753(11) 0.8439(8) -0.4503(10) 0.045(3) Uani 1 1 d U
O11 O 0.5029(10) 0.2113(7) -0.3378(8) 0.038(2) Uani 1 1 d U
O3 O 0.6071(10) 0.9520(8) -0.3984(9) 0.040(3) Uani 1 1 d U
C17 C 0.5350(16) 0.6166(13) 0.2540(14) 0.041(4) Uani 1 1 d U
C14 C 0.5221(15) 0.3648(12) 0.3338(13) 0.036(4) Uani 1 1 d U
C40 C 0.4067(18) 0.7882(14) -0.4679(16) 0.050(4) Uani 1 1 d U
O2 O 0.3996(12) 0.1906(9) 0.4133(10) 0.052(3) Uani 1 1 d U
O9 O 0.4233(12) 0.8010(10) 0.2623(11) 0.065(3) Uani 1 1 d U
C28 C 0.4020(17) 0.1182(14) 0.1156(15) 0.049(5) Uani 1 1 d U
C37 C 0.3899(16) 0.6546(12) -0.4290(14) 0.039(4) Uani 1 1 d U
C23 C 0.5075(13) 0.9137(10) -0.1948(11) 0.022(3) Uani 1 1 d U
C22 C 0.3981(13) 0.9052(11) -0.1148(11) 0.031(3) Uani 1 1 d U
H22 H 0.3146 0.9328 -0.1422 0.037 Uiso 1 1 calc R
O1 O 0.6126(11) 0.1825(9) 0.3701(10) 0.047(3) Uani 1 1 d U
C30 C 0.2653(15) 0.1605(11) -0.0348(13) 0.038(3) Uani 1 1 d U
H30 H 0.1815 0.1592 -0.0560 0.045 Uiso 1 1 calc R
N1 N 0.1168(13) 0.0652(11) 0.5445(12) 0.045(3) Uani 1 1 d U
C4 C -0.0524(12) 0.0797(11) 0.7113(12) 0.042(3) Uani 1 1 d DU
C21 C 0.3975(16) 0.8622(14) -0.0029(16) 0.060(5) Uani 1 1 d DU
H21 H 0.3150 0.8516 0.0522 0.072 Uiso 1 1 calc R
N4 N -0.1939(10) -0.0586(9) 1.3744(9) 0.021(2) Uani 1 1 d U
C24 C 0.6277(18) 0.8947(14) -0.1675(16) 0.054(4) Uani 1 1 d U
H24 H 0.7047 0.9178 -0.2304 0.064 Uiso 1 1 calc R
C26 C 0.5087(15) 0.9534(12) -0.3315(13) 0.034(3) Uani 1 1 d U
O7 O 0.5196(11) 0.8308(8) -0.5066(10) 0.043(3) Uani 1 1 d U
C5 C 0.0755(13) 0.0575(11) 0.6661(12) 0.033(3) Uani 1 1 d U
H5 H 0.1429 0.0358 0.7143 0.039 Uiso 1 1 calc R
N3 N -0.0518(11) -0.0256(10) 1.0290(10) 0.054(3) Uani 1 1 d U
H3N3 H -0.1028 0.0305 1.0367 0.064 Uiso 1 1 calc R
C29 C 0.2659(14) 0.1368(11) 0.0767(13) 0.036(3) Uani 1 1 d U
H29 H 0.1836 0.1316 0.1304 0.043 Uiso 1 1 calc R
C33 C 0.5272(17) 0.1408(13) 0.0237(15) 0.056(4) Uani 1 1 d U
H33 H 0.6148 0.1351 0.0418 0.067 Uiso 1 1 calc R
C34 C 0.3785(16) 0.4133(12) -0.3442(13) 0.037(4) Uani 1 1 d U
C16 C 0.4009(14) 0.5556(12) 0.2927(13) 0.053(4) Uani 1 1 d U
H16 H 0.3185 0.5995 0.2898 0.064 Uiso 1 1 calc R
C31 C 0.3884(13) 0.1883(11) -0.1260(12) 0.026(3) Uani 1 1 d U
C15 C 0.3991(14) 0.4352(11) 0.3325(13) 0.049(3) Uani 1 1 d U
H15 H 0.3140 0.3968 0.3601 0.059 Uiso 1 1 calc R
C36 C 0.2582(13) 0.5918(11) -0.3525(12) 0.041(3) Uani 1 1 d U
H36 H 0.1858 0.6220 -0.3149 0.050 Uiso 1 1 calc R
N2 N -0.0219(10) -0.0237(10) 0.9164(9) 0.051(3) Uani 1 1 d U
C38 C 0.4950(15) 0.5985(12) -0.4565(13) 0.056(4) Uani 1 1 d U
H38 H 0.5759 0.6407 -0.5048 0.067 Uiso 1 1 calc R
C8 C -0.0340(13) -0.1042(11) 1.2401(12) 0.045(3) Uani 1 1 d U
O5 O 0.5338(9) 0.0513(7) 0.2667(7) 0.029(2) Uani 1 1 d U
C10 C 0.0493(18) -0.1351(16) 1.3276(17) 0.071(5) Uani 1 1 d U
H10 H 0.1340 -0.1726 1.3189 0.085 Uiso 1 1 calc R
C1 C 0.0219(14) 0.1251(12) 0.4592(14) 0.040(4) Uani 1 1 d U
H1 H 0.0460 0.1372 0.3796 0.048 Uiso 1 1 calc R
C9 C -0.1612(16) -0.0519(13) 1.2779(15) 0.048(4) Uani 1 1 d U
H9 H -0.2200 -0.0107 1.2216 0.057 Uiso 1 1 calc R
C27 C 0.4230(14) 0.0747(11) 0.2412(12) 0.025(3) Uani 1 1 d U
C32 C 0.5069(15) 0.1733(12) -0.1007(12) 0.043(4) Uani 1 1 d U
H32 H 0.5838 0.1827 -0.1610 0.052 Uiso 1 1 calc R
C25 C 0.6486(15) 0.8369(11) -0.0391(13) 0.036(3) Uani 1 1 d U
H25 H 0.7348 0.8095 -0.0171 0.044 Uiso 1 1 calc R
C35 C 0.2629(17) 0.4740(13) -0.3468(15) 0.058(4) Uani 1 1 d U
H35 H 0.1821 0.4418 -0.3451 0.069 Uiso 1 1 calc R
C13 C 0.5155(14) 0.2365(10) 0.3749(12) 0.024(3) Uani 1 1 d U
C6 C -0.0819(14) 0.0561(13) 0.8429(13) 0.057(4) Uani 1 1 d U
H6 H -0.1463 0.1036 0.8657 0.069 Uiso 1 1 calc R
C3 C -0.1524(12) 0.1432(11) 0.6286(11) 0.038(3) Uani 1 1 d DU
H3 H -0.2380 0.1679 0.6567 0.045 Uiso 1 1 calc R
C12 C -0.1034(15) -0.0901(12) 1.4363(14) 0.045(4) Uani 1 1 d U
H12 H -0.1307 -0.0948 1.5128 0.054 Uiso 1 1 calc R
C2 C -0.1154(14) 0.1672(12) 0.5013(13) 0.047(4) Uani 1 1 d U
H2 H -0.1768 0.2081 0.4474 0.056 Uiso 1 1 calc R
C39 C 0.4881(16) 0.4695(12) -0.4126(13) 0.057(4) Uani 1 1 d U
H39 H 0.5631 0.4287 -0.4344 0.068 Uiso 1 1 calc R
C7 C -0.0006(11) -0.1156(11) 1.1260(11) 0.043(3) Uani 1 1 d U
C11 C 0.019(2) -0.1165(15) 1.4121(17) 0.073(5) Uani 1 1 d U
H11 H 0.0838 -0.1216 1.4574 0.088 Uiso 1 1 calc R
C19 C 0.6391(16) 0.4245(13) 0.3100(14) 0.061(4) Uani 1 1 d U
H19 H 0.7148 0.3792 0.3430 0.073 Uiso 1 1 calc R
C18 C 0.6533(16) 0.5539(12) 0.2364(15) 0.055(4) Uani 1 1 d U
H18 H 0.7339 0.5918 0.1824 0.065 Uiso 1 1 calc R
O13 O 0.0709(9) -0.1966(8) 1.1247(9) 0.072(3) Uani 1 1 d U

loop_
_atom_site_aniso_label
_atom_site_aniso_U_11
_atom_site_aniso_U_22
_atom_site_aniso_U_33
_atom_site_aniso_U_23
_atom_site_aniso_U_13
_atom_site_aniso_U_12
Zn1 0.0358(10) 0.0347(9) 0.0243(9) -0.0142(8) -0.0048(8) 0.0019(8)
Zn2 0.0316(9) 0.0346(9) 0.0289(9) -0.0162(8) -0.0059(8) 0.0029(7)
S1 0.057(2) 0.037(2) 0.031(2) -0.0189(17) -0.0160(19) 0.0019(18)
S2 0.058(2) 0.0272(18) 0.028(2) -0.0116(16) -0.0089(19) -0.0005(17)
C20 0.048(6) 0.041(5) 0.041(6) -0.016(4) -0.011(4) 0.002(4)
O4 0.061(5) 0.074(5) 0.055(5) -0.029(4) -0.012(4) 0.005(4)
O10 0.066(5) 0.061(5) 0.061(5) -0.030(4) -0.019(4) -0.004(4)
O12 0.050(4) 0.040(4) 0.040(4) -0.021(3) -0.017(3) -0.006(3)
O6 0.055(5) 0.057(5) 0.040(4) -0.027(3) -0.012(3) -0.003(3)
O8 0.049(4) 0.036(4) 0.053(5) -0.024(3) -0.015(3) 0.006(3)
O11 0.056(4) 0.034(4) 0.030(4) -0.019(3) -0.012(3) 0.006(3)
O3 0.045(4) 0.041(4) 0.030(4) -0.014(3) -0.005(3) -0.005(3)
C17 0.048(5) 0.040(5) 0.033(5) -0.014(4) -0.010(4) 0.000(4)
C14 0.039(5) 0.037(5) 0.033(5) -0.016(4) -0.007(4) -0.004(4)
C40 0.056(6) 0.051(6) 0.045(6) -0.024(4) -0.013(4) 0.003(4)
O2 0.060(5) 0.048(4) 0.051(5) -0.028(3) -0.006(4) 0.001(3)
O9 0.076(5) 0.065(5) 0.054(5) -0.032(4) -0.011(4) 0.006(4)
C28 0.049(6) 0.043(6) 0.051(6) -0.021(4) -0.009(4) 0.002(4)
C37 0.044(5) 0.036(5) 0.039(5) -0.019(4) -0.012(4) 0.002(4)
C23 0.028(5) 0.023(4) 0.020(4) -0.013(3) -0.009(3) 0.002(3)
C22 0.031(5) 0.035(5) 0.026(5) -0.014(3) -0.009(4) 0.002(4)
O1 0.045(4) 0.043(4) 0.049(4) -0.019(3) -0.010(3) -0.001(3)
C30 0.042(5) 0.039(5) 0.037(5) -0.020(4) -0.013(4) -0.001(4)
N1 0.044(5) 0.048(5) 0.048(5) -0.028(4) -0.005(4) -0.003(4)
C4 0.039(5) 0.048(5) 0.043(5) -0.026(4) -0.003(4) 0.000(4)
C21 0.053(6) 0.068(6) 0.052(6) -0.023(4) -0.017(4) 0.005(4)
N4 0.018(4) 0.027(4) 0.022(4) -0.015(3) -0.006(3) 0.004(3)
C24 0.057(6) 0.059(6) 0.046(6) -0.027(4) -0.004(4) -0.004(4)
C26 0.032(5) 0.032(5) 0.033(5) -0.012(4) -0.006(4) -0.001(4)
O7 0.045(4) 0.034(4) 0.048(4) -0.019(3) -0.003(3) -0.008(3)
C5 0.030(5) 0.047(5) 0.026(5) -0.020(4) -0.009(4) -0.001(4)
N3 0.058(5) 0.063(5) 0.049(5) -0.038(4) -0.001(4) 0.001(4)
C29 0.030(5) 0.041(5) 0.030(5) -0.010(4) -0.012(4) -0.001(4)
C33 0.050(6) 0.060(6) 0.053(6) -0.024(4) -0.012(4) -0.002(4)
C34 0.046(5) 0.034(5) 0.034(5) -0.019(4) -0.008(4) -0.002(4)
C16 0.052(5) 0.047(5) 0.062(6) -0.028(4) -0.010(4) 0.003(4)
C31 0.034(5) 0.021(4) 0.024(5) -0.013(3) -0.006(3) 0.002(3)
C15 0.043(5) 0.038(5) 0.059(5) -0.018(4) -0.010(4) -0.002(4)
C36 0.041(5) 0.037(5) 0.046(5) -0.022(4) -0.004(4) 0.002(3)
N2 0.051(4) 0.057(4) 0.045(5) -0.029(4) 0.002(3) -0.001(4)
C38 0.056(5) 0.055(5) 0.055(6) -0.026(4) -0.007(4) -0.004(4)
C8 0.042(5) 0.045(5) 0.045(5) -0.021(4) -0.004(4) 0.003(4)
O5 0.034(4) 0.035(4) 0.019(4) -0.013(3) -0.013(3) 0.009(3)
C10 0.064(6) 0.078(6) 0.068(7) -0.034(5) -0.014(5) 0.004(4)
C1 0.038(5) 0.042(5) 0.038(5) -0.016(4) -0.010(4) 0.000(4)
C9 0.044(5) 0.057(6) 0.041(6) -0.021(4) -0.014(4) 0.003(4)
C27 0.031(5) 0.022(4) 0.026(5) -0.015(3) -0.003(4) -0.003(3)
C32 0.043(5) 0.054(5) 0.028(5) -0.018(4) -0.006(4) 0.009(4)
C25 0.037(5) 0.037(5) 0.033(5) -0.014(4) -0.010(4) 0.003(4)
C35 0.054(6) 0.049(6) 0.064(6) -0.021(4) -0.013(4) -0.007(4)
C13 0.030(4) 0.018(4) 0.021(4) -0.009(3) -0.003(3) 0.001(3)
C6 0.053(5) 0.062(5) 0.056(5) -0.032(4) -0.003(4) 0.004(4)
C3 0.031(4) 0.051(5) 0.040(5) -0.033(4) 0.001(4) 0.006(3)
C12 0.038(5) 0.048(5) 0.045(6) -0.023(4) -0.002(4) 0.005(4)
C2 0.042(5) 0.046(5) 0.050(5) -0.021(4) -0.014(4) 0.006(4)
C39 0.063(6) 0.055(5) 0.057(6) -0.033(4) -0.004(4) 0.000(4)
C7 0.041(4) 0.044(4) 0.044(5) -0.025(4) -0.005(4) 0.005(4)
C11 0.072(7) 0.075(7) 0.077(7) -0.040(5) -0.017(4) 0.000(4)
C19 0.056(6) 0.059(6) 0.063(6) -0.029(4) -0.006(4) 0.007(4)
C18 0.049(5) 0.043(5) 0.062(6) -0.021(4) -0.005(4) -0.003(4)
O13 0.073(4) 0.075(4) 0.071(5) -0.042(4) -0.007(3) 0.008(4)

loop_
_atom_type_symbol
_atom_type_description
_atom_type_scat_dispersion_real
_atom_type_scat_dispersion_imag
_atom_type_scat_source
C C 0.0033 0.0016 'International Tables Vol C Tables 4.2.6.8 and 6.1.1.4'
H H 0.0000 0.0000 'International Tables Vol C Tables 4.2.6.8 and 6.1.1.4'
N N 0.0061 0.0033 'International Tables Vol C Tables 4.2.6.8 and 6.1.1.4'
O O 0.0106 0.0060 'International Tables Vol C Tables 4.2.6.8 and 6.1.1.4'
S S 0.1246 0.1234 'International Tables Vol C Tables 4.2.6.8 and 6.1.1.4'
Zn Zn 0.2839 1.4301 'International Tables Vol C Tables 4.2.6.8 and 6.1.1.4'

loop_
_geom_angle_atom_site_label_1
_geom_angle_atom_site_label_2
_geom_angle_atom_site_label_3
_geom_angle
_geom_angle_site_symmetry_1
_geom_angle_site_symmetry_3
O3 Zn1 O7 87.8(4) 1_546 1_546
O3 Zn1 O5 161.0(4) 1_546 .
O7 Zn1 O5 87.0(4) 1_546 .
O3 Zn1 O1 91.8(4) 1_546 .
O7 Zn1 O1 158.5(4) 1_546 .
O5 Zn1 O1 86.4(4) . .
O3 Zn1 N4 101.1(4) 1_546 1_654
O7 Zn1 N4 93.1(4) 1_546 1_654
O5 Zn1 N4 97.4(4) . 1_654
O1 Zn1 N4 108.1(4) . 1_654
O3 Zn1 Zn2 84.6(3) 1_546 .
O7 Zn1 Zn2 73.1(3) 1_546 .
O5 Zn1 Zn2 76.4(3) . .
O1 Zn1 Zn2 85.4(3) . .
N4 Zn1 Zn2 165.0(3) 1_654 .
N1 Zn2 O4 101.2(5) . 1_546
N1 Zn2 O6 102.9(5) . .
O4 Zn2 O6 155.6(4) 1_546 .
N1 Zn2 O8 99.7(5) . 1_546
O4 Zn2 O8 87.1(4) 1_546 1_546
O6 Zn2 O8 85.2(4) . 1_546
N1 Zn2 O2 101.1(5) . .
O4 Zn2 O2 91.0(5) 1_546 .
O6 Zn2 O2 88.1(4) . .
O8 Zn2 O2 159.1(4) 1_546 .
N1 Zn2 Zn1 168.4(4) . .
O4 Zn2 Zn1 73.4(4) 1_546 .
O6 Zn2 Zn1 83.5(3) . .
O8 Zn2 Zn1 90.4(3) 1_546 .
O2 Zn2 Zn1 69.2(3) . .
O9 S1 O10 114.5(8) . .
O9 S1 C17 110.0(8) . .
O10 S1 C17 107.8(7) . .
O9 S1 C20 116.4(7) . .
O10 S1 C20 106.7(8) . .
C17 S1 C20 100.3(7) . .
O12 S2 O11 122.7(6) . .
O12 S2 C31 110.1(6) . .
O11 S2 C31 103.1(5) . .
O12 S2 C34 108.6(6) . .
O11 S2 C34 106.4(7) . .
C31 S2 C34 104.5(6) . .
C25 C20 C21 118.4(15) . .
C25 C20 S1 124.4(11) . .
C21 C20 S1 117.1(12) . .
C26 O4 Zn2 133.2(11) . 1_564
C27 O6 Zn2 119.7(8) . .
C40 O8 Zn2 110.2(9) . 1_564
C26 O3 Zn1 122.6(10) . 1_564
C18 C17 C16 117.8(13) . .
C18 C17 S1 122.5(13) . .
C16 C17 S1 118.1(11) . .
C19 C14 C15 113.9(12) . .
C19 C14 C13 124.7(13) . .
C15 C14 C13 120.9(13) . .
O7 C40 O8 129.6(14) . .
O7 C40 C37 119.1(14) . .
O8 C40 C37 111.3(14) . .
C13 O2 Zn2 141.7(9) . .
C33 C28 C27 115.8(13) . .
C33 C28 C29 118.3(14) . .
C27 C28 C29 125.8(14) . .
C38 C37 C36 122.1(13) . .
C38 C37 C40 118.0(16) . .
C36 C37 C40 119.7(13) . .
C24 C23 C22 121.1(13) . .
C24 C23 C26 113.7(13) . .
C22 C23 C26 125.1(11) . .
C21 C22 C23 124.2(13) . .
C13 O1 Zn1 121.2(10) . .
C29 C30 C31 122.6(13) . .
C1 N1 C5 117.4(11) . .
C1 N1 Zn2 122.0(10) . .
C5 N1 Zn2 119.6(9) . .
C5 C4 C3 119.6(11) . .
C5 C4 C6 117.8(11) . .
C3 C4 C6 121.8(11) . .
C22 C21 C20 118.0(16) . .
C9 N4 C12 116.1(14) . .
C9 N4 Zn1 120.1(10) . 1_456
C12 N4 Zn1 123.5(10) . 1_456
C23 C24 C25 122.1(15) . .
O3 C26 O4 124.7(14) . .
O3 C26 C23 123.3(12) . .
O4 C26 C23 110.8(13) . .
C40 O7 Zn1 136.7(10) . 1_564
C4 C5 N1 124.1(12) . .
C7 N3 N2 119.9(11) . .
C30 C29 C28 118.0(14) . .
C28 C33 C32 116.1(14) . .
C39 C34 C35 119.1(15) . .
C39 C34 S2 120.3(12) . .
C35 C34 S2 117.9(13) . .
C15 C16 C17 119.2(12) . .
C32 C31 C30 122.6(13) . .
C32 C31 S2 119.9(11) . .
C30 C31 S2 117.5(9) . .
C16 C15 C14 122.7(14) . .
C35 C36 C37 107.5(12) . .
C6 N2 N3 111.9(13) . .
C37 C38 C39 120.1(15) . .
C10 C8 C9 106.4(13) . .
C10 C8 C7 128.3(12) . .
C9 C8 C7 125.2(12) . .
C27 O5 Zn1 132.8(9) . .
C11 C10 C8 124.5(19) . .
N1 C1 C2 118.9(13) . .
N4 C9 C8 124.2(14) . .
N4 C9 C12 32.7(8) . .
C8 C9 C12 92.3(10) . .
O5 C27 O6 125.6(12) . .
O5 C27 C28 121.6(13) . .
O6 C27 C28 112.5(11) . .
C31 C32 C33 121.3(14) . .
C20 C25 C24 114.9(13) . .
C34 C35 C36 120.9(15) . .
O1 C13 O2 122.2(12) . .
O1 C13 C14 120.7(14) . .
O2 C13 C14 117.1(12) . .
N2 C6 C4 119.4(12) . .
C2 C3 C4 119.1(11) . .
N4 C12 C11 129.5(17) . .
N4 C12 C9 31.1(8) . .
C11 C12 C9 98.3(14) . .
C3 C2 C1 119.3(12) . .
C34 C39 C38 118.9(14) . .
O13 C7 N3 125.2(11) . .
O13 C7 C8 119.8(11) . .
N3 C7 C8 114.9(10) . .
C10 C11 C12 116(2) . .
C14 C19 C18 123.7(14) . .
C17 C18 C19 113.3(15) . .

loop_
_geom_bond_atom_site_label_1
_geom_bond_atom_site_label_2
_geom_bond_distance
_geom_bond_site_symmetry_2
Zn1 O3 2.011(10) 1_546
Zn1 O7 2.064(9) 1_546
Zn1 O5 2.068(8) .
Zn1 O1 2.085(10) .
Zn1 N4 2.125(10) 1_654
Zn1 Zn2 2.9645(18) .
Zn2 N1 1.910(13) .
Zn2 O4 2.006(11) 1_546
Zn2 O6 2.044(10) .
Zn2 O8 2.063(9) 1_546
Zn2 O2 2.083(11) .
S1 O9 1.342(12) .
S1 O10 1.360(11) .
S1 C17 1.722(14) .
S1 C20 1.800(16) .
S2 O12 1.520(10) .
S2 O11 1.528(10) .
S2 C31 1.766(13) .
S2 C34 1.826(13) .
C20 C25 1.30(2) .
C20 C21 1.539(15) .
O4 C26 1.335(17) .
O4 Zn2 2.006(11) 1_564
O6 C27 1.361(16) .
O8 C40 1.438(18) .
O8 Zn2 2.063(9) 1_564
O3 C26 1.154(17) .
O3 Zn1 2.011(10) 1_564
C17 C18 1.38(2) .
C17 C16 1.476(19) .
C14 C19 1.352(18) .
C14 C15 1.424(19) .
C14 C13 1.448(17) .
C40 O7 1.191(19) .
C40 C37 1.53(2) .
O2 C13 1.234(16) .
C28 C33 1.46(2) .
C28 C27 1.469(19) .
C28 C29 1.489(19) .
C37 C38 1.280(19) .
C37 C36 1.484(18) .
C23 C24 1.274(19) .
C23 C22 1.293(17) .
C23 C26 1.557(18) .
C22 C21 1.249(19) .
O1 C13 1.123(14) .
C30 C29 1.304(19) .
C30 C31 1.430(19) .
N1 C1 1.449(16) .
N1 C5 1.477(17) .
C4 C5 1.335(17) .
C4 C3 1.471(13) .
C4 C6 1.520(18) .
N4 C9 1.169(18) .
N4 C12 1.223(16) .
N4 Zn1 2.125(10) 1_456
C24 C25 1.48(2) .
O7 Zn1 2.064(9) 1_564
N3 C7 1.351(16) .
N3 N2 1.395(12) .
C33 C32 1.484(19) .
C34 C39 1.263(19) .
C34 C35 1.30(2) .
C16 C15 1.352(16) .
C31 C32 1.251(16) .
C36 C35 1.460(19) .
N2 C6 1.190(15) .
C38 C39 1.450(18) .
C8 C10 1.40(2) .
C8 C9 1.459(19) .
C8 C7 1.502(17) .
O5 C27 1.174(15) .
C10 C11 1.19(2) .
C1 C2 1.492(18) .
C9 C12 2.03(2) .
C3 C2 1.467(18) .
C12 C11 1.24(2) .
C7 O13 1.186(12) .
C19 C18 1.436(19) .

loop_
_platon_squeeze_void_nr
_platon_squeeze_void_average_x
_platon_squeeze_void_average_y
_platon_squeeze_void_average_z
_platon_squeeze_void_volume
_platon_squeeze_void_count_electrons
1 -0.031 0.504 -0.005 515.5 5.9
